data_1540616
loop_
_publ_author_name
'Wagner, Frederic'
'Harms, Klaus'
'Koert, Ulrich'

_publ_section_title
;
 Hauser-Heck: Efficient Synthesis of \g-Aryl-\b-ketoesters en Route to
 Substituted Naphthalenes.
;
_journal_issue 22
_journal_name_full 'Organic letters'
_journal_page_first 5670
_journal_page_last 5673
_journal_paper_doi 10.1021/acs.orglett.5b02952
_journal_volume 17
_journal_year 2015
_chemical_formula_moiety 'C15 H16 O5'
_chemical_formula_sum 'C15 H16 O5'
_chemical_formula_weight 276.28
_chemical_name_common FWHA041b
_space_group_crystal_system triclinic
_space_group_IT_number 2
_space_group_name_Hall '-P 1'
_space_group_name_H-M_alt 'P -1'
_symmetry_space_group_name_Hall '-P 1'
_symmetry_space_group_name_H-M 'P -1'
_atom_sites_solution_hydrogens mixed
_atom_sites_solution_primary direct
_atom_sites_solution_secondary difmap
_audit_creation_method SHELXL-2014/7
_cell_angle_alpha 93.039(2)
_cell_angle_beta 104.730(2)
_cell_angle_gamma 106.745(2)
_cell_formula_units_Z 2
_cell_length_a 7.9292(4)
_cell_length_b 8.4053(4)
_cell_length_c 10.7094(5)
_cell_measurement_reflns_used 7780
_cell_measurement_temperature 100(2)
_cell_measurement_theta_max 27.4869
_cell_measurement_theta_min 2.5543
_cell_volume 654.85(6)
_computing_cell_refinement 'BRUKER SAINT'
_computing_data_collection 'BRUKER APEX2 2014.9-0'
_computing_data_reduction 'SAINT V8.34A (Bruker AXS Inc., 2013)'
_computing_molecular_graphics 'DIAMOND (Crystal Impact)'
_computing_structure_refinement 'SHELXL-2014/7 (Sheldrick, 2014)'
_computing_structure_solution 'XT V2014/1 (Bruker AXS Inc., 2014)'
_diffrn_ambient_temperature 100(2)
_diffrn_detector_area_resol_mean 7.9
_diffrn_measured_fraction_theta_full 0.999
_diffrn_measured_fraction_theta_max 0.998
_diffrn_measurement_device_type 'Bruker D8 QUEST area detector'
_diffrn_measurement_method '\w and \f scans'
_diffrn_radiation_type MoK\a
_diffrn_radiation_wavelength 0.71073
_diffrn_reflns_av_R_equivalents 0.0224
_diffrn_reflns_av_unetI/netI 0.0182
_diffrn_reflns_laue_measured_fraction_full 0.999
_diffrn_reflns_laue_measured_fraction_max 0.998
_diffrn_reflns_limit_h_max 9
_diffrn_reflns_limit_h_min -10
_diffrn_reflns_limit_k_max 10
_diffrn_reflns_limit_k_min -10
_diffrn_reflns_limit_l_max 13
_diffrn_reflns_limit_l_min -13
_diffrn_reflns_number 14228
_diffrn_reflns_point_group_measured_fraction_full 0.999
_diffrn_reflns_point_group_measured_fraction_max 0.998
_diffrn_reflns_theta_full 25.242
_diffrn_reflns_theta_max 27.530
_diffrn_reflns_theta_min 2.554
_diffrn_source 'microfocus sealed X-ray tube'
_exptl_absorpt_coefficient_mu 0.105
_exptl_absorpt_correction_T_max 0.99
_exptl_absorpt_correction_T_min 0.93
_exptl_absorpt_correction_type multi-scan
_exptl_absorpt_process_details 'SADABS V2014/5 (Bruker AXS Inc.)'
_exptl_crystal_colour colourless
_exptl_crystal_density_diffrn 1.401
_exptl_crystal_density_method 'not measured'
_exptl_crystal_description nugget
_exptl_crystal_F_000 292
_exptl_crystal_size_max 0.43
_exptl_crystal_size_mid 0.24
_exptl_crystal_size_min 0.11
_refine_diff_density_max 0.375
_refine_diff_density_min -0.215
_refine_diff_density_rms 0.044
_refine_ls_extinction_method none
_refine_ls_goodness_of_fit_ref 1.038
_refine_ls_hydrogen_treatment mixed
_refine_ls_matrix_type full
_refine_ls_number_parameters 188
_refine_ls_number_reflns 3010
_refine_ls_number_restraints 0
_refine_ls_restrained_S_all 1.038
_refine_ls_R_factor_all 0.0442
_refine_ls_R_factor_gt 0.0353
_refine_ls_shift/su_max 0.000
_refine_ls_shift/su_mean 0.000
_refine_ls_structure_factor_coef Fsqd
_refine_ls_weighting_details 'w=1/[\s^2^(Fo^2^)+(0.0560P)^2^+0.1765P] where P=(Fo^2^+2Fc^2^)/3'
_refine_ls_weighting_scheme calc
_refine_ls_wR_factor_gt 0.0954
_refine_ls_wR_factor_ref 0.1016
_reflns_Friedel_coverage 0.000
_reflns_number_gt 2563
_reflns_number_total 3010
_reflns_threshold_expression 'I > 2\s(I)'
_cod_data_source_file ol5b02952_si_001.cif
_cod_data_source_block 39
_cod_database_code 1540616
_shelx_shelxl_version_number 2014/7
_shelx_space_group_comment
; 
The symmetry employed for this shelxl refinement is uniquely defined 
by the following loop, which should always be used as a source of 
symmetry information in preference to the above space-group names. 
They are only intended as comments. 
;
_shelx_estimated_absorpt_t_min 0.956
_shelx_estimated_absorpt_t_max 0.989

loop_
_space_group_symop_operation_xyz
'x, y, z'
'-x, -y, -z'

loop_
_atom_site_label
_atom_site_type_symbol
_atom_site_fract_x
_atom_site_fract_y
_atom_site_fract_z
_atom_site_U_iso_or_equiv
_atom_site_adp_type
_atom_site_occupancy
_atom_site_site_symmetry_order
_atom_site_calc_flag
_atom_site_refinement_flags_posn
_atom_site_refinement_flags_adp
C1 C 0.25225(14) 0.58491(13) 0.58887(10) 0.0117(2) Uani 1 1 d . .
H1 H 0.2941 0.6965 0.6324 0.014 Uiso 1 1 calc R U
C2 C 0.15574(14) 0.45678(13) 0.64373(10) 0.0121(2) Uani 1 1 d . .
O3 O -0.00921(11) 0.16010(9) 0.62617(8) 0.01916(19) Uani 1 1 d . .
H3 H -0.014(3) 0.207(2) 0.7024(19) 0.053(5) Uiso 1 1 d . .
C3 C 0.09026(14) 0.28976(13) 0.57721(10) 0.0128(2) Uani 1 1 d . .
C4 C 0.12540(14) 0.25636(13) 0.46098(10) 0.0132(2) Uani 1 1 d . .
H4 H 0.0808 0.1448 0.4172 0.016 Uiso 1 1 calc R U
C5 C 0.27110(14) 0.35455(13) 0.28814(10) 0.0123(2) Uani 1 1 d . .
H5 H 0.2304 0.2432 0.2444 0.015 Uiso 1 1 calc R U
O6 O 0.42239(11) 0.46462(9) 0.12627(7) 0.01474(18) Uani 1 1 d . .
C6 C 0.37118(14) 0.48244(13) 0.23706(10) 0.0122(2) Uani 1 1 d . .
O7 O 0.52793(11) 0.76782(9) 0.23875(7) 0.01614(18) Uani 1 1 d . .
C7 C 0.43124(14) 0.65183(13) 0.30062(10) 0.0126(2) Uani 1 1 d . .
C8 C 0.39117(14) 0.68533(13) 0.41409(10) 0.0125(2) Uani 1 1 d . .
H8 H 0.4314 0.7975 0.4561 0.015 Uiso 1 1 calc R U
C9 C 0.28988(13) 0.55392(12) 0.46992(9) 0.0114(2) Uani 1 1 d . .
C10 C 0.22716(14) 0.38648(13) 0.40625(10) 0.0113(2) Uani 1 1 d . .
C11 C 0.36954(15) 0.29761(13) 0.06000(10) 0.0159(2) Uani 1 1 d . .
H11A H 0.4135 0.3005 -0.0177 0.024 Uiso 1 1 calc R U
H11B H 0.2355 0.2500 0.0342 0.024 Uiso 1 1 calc R U
H11C H 0.4235 0.2281 0.1183 0.024 Uiso 1 1 calc R U
C12 C 0.59352(16) 0.93745(13) 0.30087(11) 0.0189(2) Uani 1 1 d . .
H12A H 0.6616 1.0095 0.2494 0.028 Uiso 1 1 calc R U
H12B H 0.6747 0.9448 0.3884 0.028 Uiso 1 1 calc R U
H12C H 0.4892 0.9744 0.3074 0.028 Uiso 1 1 calc R U
C1' C 0.11971(14) 0.48837(13) 0.76992(10) 0.0128(2) Uani 1 1 d . .
O1' O 0.03898(11) 0.37750(9) 0.82324(7) 0.01712(18) Uani 1 1 d . .
C2' C 0.14775(15) 0.68183(13) 0.94697(10) 0.0143(2) Uani 1 1 d . .
H2'A H 0.2200 0.6335 1.0152 0.017 Uiso 1 1 calc R U
H2'B H 0.0159 0.6305 0.9397 0.017 Uiso 1 1 calc R U
O2' O 0.18317(10) 0.64930(9) 0.82223(7) 0.01331(18) Uani 1 1 d . .
C3' C 0.20312(17) 0.86911(15) 0.98140(11) 0.0218(3) Uani 1 1 d . .
H3'A H 0.1796 0.8955 1.0644 0.033 Uiso 1 1 calc R U
H3'B H 0.1316 0.9156 0.9127 0.033 Uiso 1 1 calc R U
H3'C H 0.3341 0.9182 0.9895 0.033 Uiso 1 1 calc R U

loop_
_atom_site_aniso_label
_atom_site_aniso_U_11
_atom_site_aniso_U_22
_atom_site_aniso_U_33
_atom_site_aniso_U_23
_atom_site_aniso_U_13
_atom_site_aniso_U_12
C1 0.0115(5) 0.0113(5) 0.0120(5) 0.0005(4) 0.0027(4) 0.0039(4)
C2 0.0120(5) 0.0140(5) 0.0118(5) 0.0023(4) 0.0050(4) 0.0047(4)
O3 0.0266(4) 0.0114(4) 0.0212(4) 0.0015(3) 0.0156(3) 0.0008(3)
C3 0.0121(5) 0.0112(5) 0.0160(5) 0.0038(4) 0.0061(4) 0.0028(4)
C4 0.0140(5) 0.0102(5) 0.0151(5) 0.0000(4) 0.0048(4) 0.0031(4)
C5 0.0131(5) 0.0119(5) 0.0119(5) 0.0002(4) 0.0032(4) 0.0045(4)
O6 0.0218(4) 0.0130(4) 0.0114(4) 0.0008(3) 0.0095(3) 0.0042(3)
C6 0.0130(5) 0.0151(5) 0.0095(4) 0.0016(4) 0.0034(4) 0.0056(4)
O7 0.0234(4) 0.0120(4) 0.0135(4) 0.0019(3) 0.0100(3) 0.0022(3)
C7 0.0131(5) 0.0127(5) 0.0123(5) 0.0039(4) 0.0043(4) 0.0036(4)
C8 0.0135(5) 0.0099(5) 0.0131(5) 0.0004(4) 0.0033(4) 0.0030(4)
C9 0.0108(5) 0.0129(5) 0.0111(5) 0.0022(4) 0.0036(4) 0.0042(4)
C10 0.0100(5) 0.0125(5) 0.0119(5) 0.0016(4) 0.0028(4) 0.0046(4)
C11 0.0201(5) 0.0144(5) 0.0143(5) -0.0010(4) 0.0077(4) 0.0050(4)
C12 0.0261(6) 0.0116(5) 0.0185(5) 0.0024(4) 0.0102(5) 0.0015(4)
C1' 0.0124(5) 0.0136(5) 0.0124(5) 0.0020(4) 0.0036(4) 0.0043(4)
O1' 0.0221(4) 0.0147(4) 0.0159(4) 0.0031(3) 0.0107(3) 0.0028(3)
C2' 0.0176(5) 0.0160(5) 0.0106(5) 0.0009(4) 0.0074(4) 0.0043(4)
O2' 0.0160(4) 0.0132(4) 0.0111(4) 0.0005(3) 0.0072(3) 0.0024(3)
C3' 0.0267(6) 0.0179(6) 0.0203(6) -0.0020(4) 0.0120(5) 0.0024(5)

loop_
_atom_type_symbol
_atom_type_description
_atom_type_scat_dispersion_real
_atom_type_scat_dispersion_imag
_atom_type_scat_source
C C 0.0033 0.0016 'International Tables Vol C Tables 4.2.6.8 and 6.1.1.4'
H H 0.0000 0.0000 'International Tables Vol C Tables 4.2.6.8 and 6.1.1.4'
O O 0.0106 0.0060 'International Tables Vol C Tables 4.2.6.8 and 6.1.1.4'

loop_
_geom_angle_atom_site_label_1
_geom_angle_atom_site_label_2
_geom_angle_atom_site_label_3
_geom_angle
C2 C1 C9 121.53(9)
C2 C1 H1 119.2
C9 C1 H1 119.2
C1 C2 C3 119.20(9)
C1 C2 C1' 121.64(9)
C3 C2 C1' 119.15(9)
C3 O3 H3 104.8(12)
O3 C3 C4 118.46(9)
O3 C3 C2 121.21(9)
C4 C3 C2 120.32(9)
C3 C4 C10 120.52(10)
C3 C4 H4 119.7
C10 C4 H4 119.7
C6 C5 C10 120.83(9)
C6 C5 H5 119.6
C10 C5 H5 119.6
C6 O6 C11 116.82(8)
O6 C6 C5 125.28(9)
O6 C6 C7 114.32(9)
C5 C6 C7 120.39(9)
C7 O7 C12 116.11(8)
C8 C7 O7 125.65(9)
C8 C7 C6 119.79(9)
O7 C7 C6 114.56(9)
C7 C8 C9 120.70(9)
C7 C8 H8 119.6
C9 C8 H8 119.6
C1 C9 C10 118.59(9)
C1 C9 C8 121.62(9)
C10 C9 C8 119.78(9)
C4 C10 C9 119.80(9)
C4 C10 C5 121.71(9)
C9 C10 C5 118.49(9)
O6 C11 H11A 109.5
O6 C11 H11B 109.5
H11A C11 H11B 109.5
O6 C11 H11C 109.5
H11A C11 H11C 109.5
H11B C11 H11C 109.5
O7 C12 H12A 109.5
O7 C12 H12B 109.5
H12A C12 H12B 109.5
O7 C12 H12C 109.5
H12A C12 H12C 109.5
H12B C12 H12C 109.5
O1' C1' O2' 122.27(9)
O1' C1' C2 123.52(10)
O2' C1' C2 114.22(9)
O2' C2' C3' 107.27(9)
O2' C2' H2'A 110.3
C3' C2' H2'A 110.3
O2' C2' H2'B 110.3
C3' C2' H2'B 110.3
H2'A C2' H2'B 108.5
C1' O2' C2' 114.61(8)
C2' C3' H3'A 109.5
C2' C3' H3'B 109.5
H3'A C3' H3'B 109.5
C2' C3' H3'C 109.5
H3'A C3' H3'C 109.5
H3'B C3' H3'C 109.5

loop_
_geom_bond_atom_site_label_1
_geom_bond_atom_site_label_2
_geom_bond_distance
C1 C2 1.3826(15)
C1 C9 1.4081(14)
C1 H1 0.9500
C2 C3 1.4261(14)
C2 C1' 1.4766(14)
O3 C3 1.3640(13)
O3 H3 0.90(2)
C3 C4 1.3748(14)
C4 C10 1.4110(15)
C4 H4 0.9500
C5 C6 1.3697(15)
C5 C10 1.4266(14)
C5 H5 0.9500
O6 C6 1.3625(12)
O6 C11 1.4332(12)
C6 C7 1.4348(14)
O7 C7 1.3687(13)
O7 C12 1.4290(12)
C7 C8 1.3670(14)
C8 C9 1.4232(14)
C8 H8 0.9500
C9 C10 1.4196(14)
C11 H11A 0.9800
C11 H11B 0.9800
C11 H11C 0.9800
C12 H12A 0.9800
C12 H12B 0.9800
C12 H12C 0.9800
C1' O1' 1.2258(13)
C1' O2' 1.3345(13)
C2' O2' 1.4610(12)
C2' C3' 1.5048(15)
C2' H2'A 0.9900
C2' H2'B 0.9900
C3' H3'A 0.9800
C3' H3'B 0.9800
C3' H3'C 0.9800

loop_
_geom_hbond_atom_site_label_D
_geom_hbond_atom_site_label_H
_geom_hbond_atom_site_label_A
_geom_hbond_distance_DH
_geom_hbond_distance_HA
_geom_hbond_distance_DA
_geom_hbond_angle_DHA
O3 H3 O1' 0.90(2) 1.76(2) 2.5918(11) 152.6(18)

loop_
_geom_torsion_atom_site_label_1
_geom_torsion_atom_site_label_2
_geom_torsion_atom_site_label_3
_geom_torsion_atom_site_label_4
_geom_torsion
C9 C1 C2 C3 -1.03(15)
C9 C1 C2 C1' 178.60(9)
C1 C2 C3 O3 -178.46(9)
C1' C2 C3 O3 1.91(15)
C1 C2 C3 C4 1.06(15)
C1' C2 C3 C4 -178.57(9)
O3 C3 C4 C10 179.78(9)
C2 C3 C4 C10 0.25(16)
C11 O6 C6 C5 -1.27(15)
C11 O6 C6 C7 178.73(8)
C10 C5 C6 O6 178.97(9)
C10 C5 C6 C7 -1.02(15)
C12 O7 C7 C8 0.94(15)
C12 O7 C7 C6 -178.64(9)
O6 C6 C7 C8 -178.81(9)
C5 C6 C7 C8 1.18(15)
O6 C6 C7 O7 0.80(13)
C5 C6 C7 O7 -179.20(9)
O7 C7 C8 C9 -179.74(9)
C6 C7 C8 C9 -0.17(15)
C2 C1 C9 C10 -0.30(15)
C2 C1 C9 C8 -179.21(9)
C7 C8 C9 C1 177.91(10)
C7 C8 C9 C10 -0.98(15)
C3 C4 C10 C9 -1.59(15)
C3 C4 C10 C5 177.79(9)
C1 C9 C10 C4 1.61(15)
C8 C9 C10 C4 -179.46(9)
C1 C9 C10 C5 -177.79(9)
C8 C9 C10 C5 1.13(15)
C6 C5 C10 C4 -179.53(9)
C6 C5 C10 C9 -0.13(15)
C1 C2 C1' O1' -178.00(10)
C3 C2 C1' O1' 1.62(16)
C1 C2 C1' O2' 1.86(14)
C3 C2 C1' O2' -178.52(9)
O1' C1' O2' C2' -0.28(14)
C2 C1' O2' C2' 179.85(8)
C3' C2' O2' C1' -171.95(9)
